data_7226364
loop_
_publ_author_name
'Bonnot, Antoine'
'Karsenti, Paul-Ludovic'
'Juvenal, Frank'
'Golz, Christopher'
'Strohmann, Carsten'
'Fortin, Daniel'
'Knorr, Michael'
'Harvey, Pierre D.'

_publ_section_title
;
 The 3D [(Cu2Br2){\m-EtS(CH2)4SEt}]n material: a rare example of a
 coordination polymer exhibiting triplet-triplet annihilation.
;
_journal_issue 36
_journal_name_full 'Physical chemistry chemical physics : PCCP'
_journal_page_first 24845
_journal_page_last 24849
_journal_paper_doi 10.1039/c6cp04728a
_journal_volume 18
_journal_year 2016
_chemical_compound_source 'synthesis as described'
_chemical_formula_moiety 'C59 H89 Cu4 I4 N1 S4'
_chemical_formula_sum 'C59 H89 Cu4 I4 N S4'
_chemical_formula_weight 1702.31
_chemical_name_systematic
;
 ?
;
_space_group_IT_number 14
_symmetry_cell_setting monoclinic
_symmetry_Int_Tables_number 14
_symmetry_space_group_name_Hall '-P 2yn'
_symmetry_space_group_name_H-M 'P 1 21/n 1'
_atom_sites_solution_hydrogens geom
_atom_sites_solution_primary direct
_atom_sites_solution_secondary difmap
_audit_conform_dict_location ftp://ftp.iucr.org/pub/cif_core.dic
_audit_conform_dict_name cif_core.dic
_audit_conform_dict_version 2.4
_audit_creation_date 2015-08-14T09:31:55-00:00
_audit_creation_method 'WinGX routine CIF_UPDATE'
_audit_update_record
;
2016-02-01 deposited with the CCDC.
2016-08-24 downloaded from the CCDC.
;
_cell_angle_alpha 90
_cell_angle_beta 98.373(3)
_cell_angle_gamma 90
_cell_formula_units_Z 4
_cell_length_a 11.9745(5)
_cell_length_b 20.6966(8)
_cell_length_c 26.9669(11)
_cell_measurement_reflns_used 9786
_cell_measurement_temperature 173(2)
_cell_measurement_theta_max 70.6185
_cell_measurement_theta_min 3.3116
_cell_measurement_wavelength 1.54186
_cell_volume 6612.0(5)
_computing_cell_refinement 'SAINT V8.27B integration software'
_computing_data_collection 'Bruker APEX2 software'
_computing_data_reduction 'SORTAV (Blessing, 1995)'
_computing_molecular_graphics 'Ortep-3 for Windows (Farrugia, 1997)'
_computing_publication_material 'WinGX publication routines (Farrugia, 1999)'
_computing_structure_refinement 'SHELXL-97 (Sheldrick, 2008)'
_computing_structure_solution 'SHELXS-97 (Sheldrick, 1997)'
_diffrn_ambient_temperature 173(2)
_diffrn_detector 'APEX-II CCD'
_diffrn_measured_fraction_theta_full 0.99
_diffrn_measured_fraction_theta_max 0.976
_diffrn_measurement_device '\k-geometry diffractometer'
_diffrn_measurement_device_type 'Bruker APEX-II'
_diffrn_measurement_method '\f or \w oscillation scans'
_diffrn_orient_matrix_type 'x-axis to radiation source'
_diffrn_orient_matrix_UB_11 -0.42429E-1
_diffrn_orient_matrix_UB_12 -0.161012E-3
_diffrn_orient_matrix_UB_13 -0.347744E-1
_diffrn_orient_matrix_UB_21 0.24528E-1
_diffrn_orient_matrix_UB_22 0.454602E-1
_diffrn_orient_matrix_UB_23 -0.482189E-2
_diffrn_orient_matrix_UB_31 0.687148E-1
_diffrn_orient_matrix_UB_32 -0.163266E-1
_diffrn_orient_matrix_UB_33 -0.130833E-1
_diffrn_radiation_monochromator graphite
_diffrn_radiation_probe x-ray
_diffrn_radiation_type CuK\a
_diffrn_radiation_wavelength 1.54186
_diffrn_reflns_av_R_equivalents 0.1859
_diffrn_reflns_av_unetI/netI 0.1811
_diffrn_reflns_limit_h_max 14
_diffrn_reflns_limit_h_min -13
_diffrn_reflns_limit_k_max 24
_diffrn_reflns_limit_k_min -25
_diffrn_reflns_limit_l_max 29
_diffrn_reflns_limit_l_min -33
_diffrn_reflns_number 35711
_diffrn_reflns_reduction_process
;
 Scaled and merged with Sortav
 R.H. Blessing, (1987) Cryst. Rev. 1, 3-58
 R.H. Blessing, (1989) J. Appl. Cryst. 22, 396-397
;
_diffrn_reflns_theta_full 70
_diffrn_reflns_theta_max 71.05
_diffrn_reflns_theta_min 2.7
_diffrn_source 'sealed x-ray tube'
_exptl_absorpt_coefficient_mu 17.55
_exptl_absorpt_correction_T_max 0.753
_exptl_absorpt_correction_T_min 0.36
_exptl_absorpt_correction_type multi-scan
_exptl_absorpt_process_details
;
SADABS-2012/1 - Bruker AXS area detector scaling and absorption correction
;
_exptl_crystal_colour colourless
_exptl_crystal_density_diffrn 1.71
_exptl_crystal_density_method 'not measured'
_exptl_crystal_description prism
_exptl_crystal_F_000 3368
_exptl_crystal_size_max 0.9
_exptl_crystal_size_mid 0.2
_exptl_crystal_size_min 0.12
_refine_diff_density_max 2.838
_refine_diff_density_min -2.144
_refine_diff_density_rms 0.26
_refine_ls_extinction_method none
_refine_ls_goodness_of_fit_ref 0.981
_refine_ls_hydrogen_treatment constr
_refine_ls_matrix_type full
_refine_ls_number_parameters 506
_refine_ls_number_reflns 12490
_refine_ls_number_restraints 2
_refine_ls_restrained_S_all 0.981
_refine_ls_R_factor_all 0.1771
_refine_ls_R_factor_gt 0.1052
_refine_ls_shift/su_max 0.022
_refine_ls_shift/su_mean 0.001
_refine_ls_structure_factor_coef Fsqd
_refine_ls_weighting_details 'calc w=1/[\s^2^(Fo^2^)+(0.1498P)^2^+0.0000P] where P=(Fo^2^+2Fc^2^)/3'
_refine_ls_weighting_scheme calc
_refine_ls_wR_factor_gt 0.2583
_refine_ls_wR_factor_ref 0.302
_reflns_number_gt 6370
_reflns_number_total 12490
_reflns_threshold_expression >2\s(I)
_cod_data_source_file c6cp04728a2.cif
_cod_data_source_block cu_harvey_ab_cp_7_d_0m
_cod_depositor_comments 'Adding full bibliography for 7226363--7226364.cif.'
_cod_original_sg_symbol_H-M 'P 21/n'
_cod_database_code 7226364

loop_
_symmetry_equiv_pos_as_xyz
'x, y, z'
'-x+1/2, y+1/2, -z+1/2'
'-x, -y, -z'
'x-1/2, -y-1/2, z-1/2'

loop_
_atom_site_label
_atom_site_type_symbol
_atom_site_fract_x
_atom_site_fract_y
_atom_site_fract_z
_atom_site_U_iso_or_equiv
_atom_site_adp_type
_atom_site_occupancy
_atom_site_symmetry_multiplicity
_atom_site_calc_flag
_atom_site_refinement_flags
C1 C 0.9889(18) 0.9038(9) 0.3999(7) 0.058(2) Uani 1 1 d .
C2 C 1.0404(18) 0.9146(9) 0.3584(7) 0.058(2) Uani 1 1 d .
H2 H 1.0408 0.8814 0.3341 0.069 Uiso 1 1 calc R
C3 C 1.0914(18) 0.9727(9) 0.3517(7) 0.058(2) Uani 1 1 d .
H3 H 1.126 0.9787 0.3226 0.069 Uiso 1 1 calc R
C4 C 1.0942(18) 1.0209(9) 0.3845(7) 0.058(2) Uani 1 1 d .
C5 C 1.0469(18) 1.0088(9) 0.4276(7) 0.058(2) Uani 1 1 d .
H5 H 1.0566 1.0394 0.4541 0.069 Uiso 1 1 calc R
C6 C 0.9859(18) 0.9533(9) 0.4326(7) 0.058(2) Uani 1 1 d .
H6 H 0.9417 0.9497 0.459 0.069 Uiso 1 1 calc R
C7 C 1.1589(19) 1.0844(9) 0.3780(8) 0.058(2) Uani 1 1 d .
C8 C 1.101(3) 1.1163(14) 0.3280(12) 0.115(11) Uani 1 1 d .
H8A H 1.1446 1.1546 0.3208 0.172 Uiso 1 1 calc R
H8B H 1.0242 1.1291 0.3315 0.172 Uiso 1 1 calc R
H8C H 1.0997 1.0852 0.3005 0.172 Uiso 1 1 calc R
C9 C 1.2751(18) 1.0743(14) 0.3689(10) 0.100(10) Uani 1 1 d .
H9A H 1.3181 1.0527 0.398 0.15 Uiso 1 1 calc R
H9B H 1.31 1.1161 0.3637 0.15 Uiso 1 1 calc R
H9C H 1.2752 1.0473 0.3391 0.15 Uiso 1 1 calc R
C10 C 1.161(3) 1.1322(14) 0.4226(11) 0.137(15) Uani 1 1 d .
H10A H 1.1783 1.1085 0.4543 0.206 Uiso 1 1 calc R
H10B H 1.0874 1.1532 0.421 0.206 Uiso 1 1 calc R
H10C H 1.2194 1.1651 0.4207 0.206 Uiso 1 1 calc R
C11 C 0.1925(15) 0.7897(8) 0.1726(7) 0.044(5) Uani 1 1 d .
C12 C 0.0805(17) 0.7828(10) 0.1482(8) 0.059(6) Uani 1 1 d .
H12 H 0.021 0.7738 0.1669 0.071 Uiso 1 1 calc R
C13 C 0.0588(16) 0.7892(11) 0.0973(8) 0.059(6) Uani 1 1 d .
H13 H -0.0162 0.7821 0.0813 0.071 Uiso 1 1 calc R
C14 C 0.1390(14) 0.8054(8) 0.0683(7) 0.042(4) Uani 1 1 d .
C15 C 0.2485(15) 0.8136(8) 0.0932(7) 0.047(5) Uani 1 1 d .
H15 H 0.3056 0.826 0.074 0.056 Uiso 1 1 calc R
C16 C 0.2788(15) 0.8046(8) 0.1445(6) 0.039(4) Uani 1 1 d .
H16 H 0.3551 0.8084 0.1599 0.047 Uiso 1 1 calc R
C17 C 0.1153(16) 0.8140(10) 0.0120(8) 0.055(5) Uani 1 1 d .
C18 C 0.168(2) 0.7575(12) -0.0119(8) 0.084(8) Uani 1 1 d .
H18A H 0.2495 0.764 -0.0093 0.126 Uiso 1 1 calc R
H18B H 0.135 0.7544 -0.0473 0.126 Uiso 1 1 calc R
H18C H 0.1528 0.7174 0.0054 0.126 Uiso 1 1 calc R
C19 C -0.0148(18) 0.8150(13) -0.0069(7) 0.070(7) Uani 1 1 d .
H19A H -0.0489 0.775 0.0032 0.106 Uiso 1 1 calc R
H19B H -0.0278 0.8188 -0.0435 0.106 Uiso 1 1 calc R
H19C H -0.0491 0.852 0.0079 0.106 Uiso 1 1 calc R
C20 C 0.158(2) 0.8750(15) -0.0071(10) 0.110(11) Uani 1 1 d .
H20A H 0.1121 0.9113 0.0016 0.165 Uiso 1 1 calc R
H20B H 0.1538 0.8724 -0.0436 0.165 Uiso 1 1 calc R
H20C H 0.2367 0.8816 0.0081 0.165 Uiso 1 1 calc R
C21 C 1.098(2) 0.4862(12) 0.4180(9) 0.090(10) Uani 1 1 d .
C22 C 1.078(2) 0.4611(14) 0.4630(10) 0.092(10) Uani 1 1 d .
H22 H 1.1126 0.4795 0.4936 0.111 Uiso 1 1 calc R
C23 C 1.007(3) 0.4094(13) 0.4631(9) 0.084(9) Uani 1 1 d .
H23 H 0.9966 0.3919 0.4946 0.101 Uiso 1 1 calc R
C24 C 0.950(2) 0.3805(14) 0.4196(10) 0.085(9) Uani 1 1 d .
C25 C 0.975(2) 0.4073(12) 0.3748(9) 0.075(7) Uani 1 1 d .
H25 H 0.938 0.3902 0.3439 0.09 Uiso 1 1 calc R
C26 C 1.047(2) 0.4554(14) 0.3737(10) 0.080(8) Uani 1 1 d .
H26 H 1.0643 0.4697 0.3423 0.096 Uiso 1 1 calc R
C27 C 0.884(4) 0.326(2) 0.427(2) 0.179(11) Uani 1 1 d .
C28 C 0.805(3) 0.306(2) 0.3770(17) 0.179(11) Uani 1 1 d .
H28A H 0.7402 0.3355 0.3712 0.269 Uiso 1 1 calc R
H28B H 0.7771 0.2616 0.3803 0.269 Uiso 1 1 calc R
H28C H 0.8471 0.308 0.3486 0.269 Uiso 1 1 calc R
C29 C 0.798(3) 0.3322(19) 0.4603(16) 0.179(11) Uani 1 1 d .
H29A H 0.7743 0.3775 0.4614 0.269 Uiso 1 1 calc R
H29B H 0.829 0.3179 0.4941 0.269 Uiso 1 1 calc R
H29C H 0.7323 0.3054 0.4476 0.269 Uiso 1 1 calc R
C30 C 0.949(3) 0.2615(19) 0.4384(17) 0.179(11) Uani 1 1 d .
H30A H 0.9999 0.2544 0.4135 0.269 Uiso 1 1 calc R
H30B H 0.8952 0.2258 0.4371 0.269 Uiso 1 1 calc R
H30C H 0.9935 0.2637 0.4719 0.269 Uiso 1 1 calc R
C31 C 0.795(2) 0.5973(14) 0.1816(10) 0.087(3) Uani 1 1 d .
C32 C 0.713(2) 0.5751(13) 0.1448(10) 0.087(3) Uani 1 1 d .
H32 H 0.6449 0.5601 0.1546 0.104 Uiso 1 1 calc R
C33 C 0.723(2) 0.5725(13) 0.0939(10) 0.087(3) Uani 1 1 d .
H33 H 0.6638 0.5547 0.0705 0.104 Uiso 1 1 calc R
C34 C 0.825(2) 0.5978(14) 0.0773(10) 0.087(3) Uani 1 1 d .
C35 C 0.895(2) 0.6214(13) 0.1121(10) 0.087(3) Uani 1 1 d .
H35 H 0.963 0.6385 0.1029 0.104 Uiso 1 1 calc R
C36 C 0.883(2) 0.6245(13) 0.1627(10) 0.087(3) Uani 1 1 d .
H36 H 0.9388 0.6468 0.1849 0.104 Uiso 1 1 calc R
C37 C 0.838(2) 0.5961(14) 0.0256(10) 0.087(3) Uani 1 1 d .
C38 C 0.827(2) 0.5277(13) 0.0037(9) 0.087(3) Uani 1 1 d .
H38A H 0.8918 0.5017 0.0187 0.13 Uiso 1 1 calc R
H38B H 0.826 0.5298 -0.0327 0.13 Uiso 1 1 calc R
H38C H 0.7571 0.5079 0.011 0.13 Uiso 1 1 calc R
C39 C 0.950(2) 0.6255(13) 0.0151(9) 0.087(3) Uani 1 1 d .
H39A H 1.0066 0.5913 0.016 0.13 Uiso 1 1 calc R
H39B H 0.9751 0.658 0.0406 0.13 Uiso 1 1 calc R
H39C H 0.9387 0.6458 -0.0181 0.13 Uiso 1 1 calc R
C40 C 0.753(2) 0.6349(13) -0.0081(9) 0.087(3) Uani 1 1 d .
H40A H 0.7826 0.6447 -0.0392 0.13 Uiso 1 1 calc R
H40B H 0.7378 0.6753 0.0087 0.13 Uiso 1 1 calc R
H40C H 0.6827 0.6101 -0.0158 0.13 Uiso 1 1 calc R
C41 C 0.7827(15) 0.8353(10) 0.3823(7) 0.048(5) Uani 1 1 d .
H41A H 0.7815 0.8467 0.3466 0.058 Uiso 1 1 calc R
H41B H 0.745 0.7929 0.3836 0.058 Uiso 1 1 calc R
C42 C 0.7145(16) 0.8866(8) 0.4072(7) 0.049(5) Uani 1 1 d .
H42A H 0.7268 0.8798 0.4439 0.059 Uiso 1 1 calc R
H42B H 0.7435 0.9301 0.4005 0.059 Uiso 1 1 calc R
C43 C 0.5874(18) 0.8845(11) 0.3883(9) 0.066(6) Uani 1 1 d .
H43A H 0.5578 0.8415 0.3959 0.079 Uiso 1 1 calc R
H43B H 0.549 0.9172 0.4066 0.079 Uiso 1 1 calc R
C44 C 0.5599(14) 0.8966(10) 0.3347(8) 0.054(5) Uani 1 1 d .
H44A H 0.5915 0.8615 0.316 0.065 Uiso 1 1 calc R
H44B H 0.5954 0.9377 0.3264 0.065 Uiso 1 1 calc R
C45 C 0.4338(15) 0.9006(10) 0.3183(7) 0.055(5) Uani 1 1 d .
H45A H 0.4037 0.938 0.3351 0.066 Uiso 1 1 calc R
H45B H 0.398 0.8611 0.3294 0.066 Uiso 1 1 calc R
C46 C 0.4005(13) 0.9079(8) 0.2602(6) 0.040(4) Uani 1 1 d .
H46A H 0.4398 0.9462 0.2491 0.048 Uiso 1 1 calc R
H46B H 0.4282 0.8696 0.2438 0.048 Uiso 1 1 calc R
C47 C 0.2754(14) 0.9152(8) 0.2423(7) 0.042(4) Uani 1 1 d .
H47A H 0.2509 0.9575 0.2539 0.05 Uiso 1 1 calc R
H47B H 0.2638 0.9161 0.2052 0.05 Uiso 1 1 calc R
C48 C 0.2015(17) 0.8647(7) 0.2586(7) 0.046(5) Uani 1 1 d .
H48A H 0.1223 0.8752 0.245 0.055 Uiso 1 1 calc R
H48B H 0.2081 0.866 0.2956 0.055 Uiso 1 1 calc R
C49 C 1.3111(14) 0.5364(9) 0.3861(7) 0.0494(10) Uani 1 1 d D
H49A H 1.2838 0.5168 0.3531 0.059 Uiso 1 1 calc R
H49B H 1.3503 0.5771 0.3803 0.059 Uiso 1 1 calc R
C50 C 1.3914(14) 0.4920(8) 0.4153(7) 0.0494(10) Uani 1 1 d D
H50A H 1.3632 0.447 0.4114 0.059 Uiso 1 1 calc R
H50B H 1.4007 0.5035 0.4513 0.059 Uiso 1 1 calc R
C51 C 1.5087(15) 0.4983(9) 0.3945(7) 0.0494(10) Uani 1 1 d .
H51A H 1.5372 0.5429 0.4009 0.059 Uiso 1 1 calc R
H51B H 1.5636 0.4687 0.414 0.059 Uiso 1 1 calc R
C52 C 1.5061(15) 0.4841(9) 0.3408(7) 0.0494(10) Uani 1 1 d .
H52A H 1.4598 0.5176 0.3214 0.059 Uiso 1 1 calc R
H52B H 1.4672 0.4422 0.3336 0.059 Uiso 1 1 calc R
C53 C 1.6185(15) 0.4807(9) 0.3218(7) 0.0494(10) Uani 1 1 d .
H53A H 1.6617 0.4439 0.3383 0.059 Uiso 1 1 calc R
H53B H 1.6613 0.5206 0.3322 0.059 Uiso 1 1 calc R
C54 C 1.6122(15) 0.4732(9) 0.2653(7) 0.0494(10) Uani 1 1 d .
H54A H 1.563 0.436 0.2542 0.059 Uiso 1 1 calc R
H54B H 1.5768 0.5124 0.2488 0.059 Uiso 1 1 calc R
C55 C 1.7256(15) 0.4631(9) 0.2482(7) 0.0494(10) Uani 1 1 d .
H55A H 1.715 0.4636 0.2111 0.059 Uiso 1 1 calc R
H55B H 1.7539 0.4197 0.2592 0.059 Uiso 1 1 calc R
C56 C 0.8160(15) 0.5132(9) 0.2676(7) 0.0494(10) Uani 1 1 d .
H56A H 0.8882 0.5008 0.2565 0.059 Uiso 1 1 calc R
H56B H 0.8275 0.5125 0.3048 0.059 Uiso 1 1 calc R
C57 C 0.562(3) 0.738(2) 0.2598(10) 0.116(13) Uani 1 1 d .
C59 C 0.525(3) 0.696(2) 0.3397(17) 0.20(2) Uani 1 1 d D
H59A H 0.593 0.7235 0.3468 0.293 Uiso 1 1 calc R
H59B H 0.5336 0.6585 0.3616 0.293 Uiso 1 1 calc R
H59C H 0.4591 0.7213 0.3458 0.293 Uiso 1 1 calc R
Cu1 Cu 0.9946(2) 0.74846(13) 0.36142(10) 0.0468(7) Uani 1 1 d .
Cu2 Cu 1.1106(2) 0.72352(12) 0.28172(10) 0.0462(7) Uani 1 1 d .
Cu3 Cu 1.1010(2) 0.63242(14) 0.36469(11) 0.0549(8) Uani 1 1 d .
Cu4 Cu 0.9271(2) 0.65274(12) 0.29132(10) 0.0477(7) Uani 1 1 d .
I1 I 0.90430(10) 0.77542(5) 0.26488(4) 0.0432(3) Uani 1 1 d .
I2 I 1.21671(10) 0.74322(6) 0.37835(5) 0.0485(3) Uani 1 1 d .
I3 I 1.12390(10) 0.59837(5) 0.27052(5) 0.0462(3) Uani 1 1 d .
I4 I 0.89137(10) 0.63945(5) 0.38651(4) 0.0452(3) Uani 1 1 d .
N1 N 0.555(2) 0.7655(14) 0.2265(10) 0.107(9) Uani 1 1 d .
S1 S 0.9287(4) 0.8274(2) 0.41156(17) 0.0420(10) Uani 1 1 d .
S2 S 0.2319(4) 0.7819(2) 0.23950(17) 0.0401(10) Uani 1 1 d .
S3 S 1.1887(5) 0.5546(3) 0.4185(2) 0.0732(18) Uani 1 1 d .
S4 S 0.7799(4) 0.5953(2) 0.24636(19) 0.0494(10) Uani 1 1 d .
C58 C 0.511(5) 0.675(3) 0.2860(17) 0.30(5) Uani 1 1 d D
H58A H 0.4305 0.6677 0.2726 0.363 Uiso 1 1 calc R
H58B H 0.5549 0.6356 0.2817 0.363 Uiso 1 1 calc R

loop_
_atom_site_aniso_label
_atom_site_aniso_U_11
_atom_site_aniso_U_22
_atom_site_aniso_U_33
_atom_site_aniso_U_23
_atom_site_aniso_U_13
_atom_site_aniso_U_12
C1 0.085(6) 0.038(4) 0.056(5) -0.016(4) 0.030(4) -0.015(4)
C2 0.085(6) 0.038(4) 0.056(5) -0.016(4) 0.030(4) -0.015(4)
C3 0.085(6) 0.038(4) 0.056(5) -0.016(4) 0.030(4) -0.015(4)
C4 0.085(6) 0.038(4) 0.056(5) -0.016(4) 0.030(4) -0.015(4)
C5 0.085(6) 0.038(4) 0.056(5) -0.016(4) 0.030(4) -0.015(4)
C6 0.085(6) 0.038(4) 0.056(5) -0.016(4) 0.030(4) -0.015(4)
C7 0.085(6) 0.038(4) 0.056(5) -0.016(4) 0.030(4) -0.015(4)
C8 0.12(3) 0.075(19) 0.15(3) 0.026(19) 0.03(2) -0.035(18)
C9 0.042(14) 0.13(3) 0.12(2) 0.029(19) -0.004(13) -0.047(15)
C10 0.23(4) 0.09(2) 0.11(3) -0.036(18) 0.09(3) -0.09(2)
C11 0.041(10) 0.030(9) 0.067(13) -0.002(8) 0.029(9) -0.006(8)
C12 0.063(14) 0.059(13) 0.062(14) -0.004(11) 0.033(11) -0.023(10)
C13 0.039(11) 0.080(16) 0.059(14) -0.008(11) 0.012(9) -0.019(10)
C14 0.034(10) 0.035(9) 0.059(12) 0.005(9) 0.013(8) 0.006(8)
C15 0.045(11) 0.033(9) 0.068(13) -0.012(9) 0.029(10) -0.011(8)
C16 0.043(10) 0.036(9) 0.041(10) -0.004(8) 0.018(8) 0.002(8)
C17 0.047(11) 0.047(12) 0.076(15) 0.002(10) 0.027(10) -0.005(9)
C18 0.11(2) 0.10(2) 0.053(15) -0.024(13) 0.031(14) 0.024(16)
C19 0.069(15) 0.098(19) 0.045(12) -0.006(12) 0.013(10) -0.020(13)
C20 0.09(2) 0.14(3) 0.09(2) 0.064(19) -0.014(15) -0.045(19)
C21 0.13(2) 0.077(17) 0.068(16) 0.025(13) 0.047(16) 0.090(17)
C22 0.12(2) 0.09(2) 0.080(19) 0.035(16) 0.054(17) 0.071(18)
C23 0.14(2) 0.069(16) 0.054(15) 0.028(13) 0.052(16) 0.063(17)
C24 0.091(19) 0.11(2) 0.069(17) 0.035(15) 0.046(15) 0.072(16)
C25 0.083(17) 0.072(16) 0.079(17) 0.012(13) 0.041(14) 0.045(14)
C26 0.082(18) 0.09(2) 0.072(18) 0.009(15) 0.045(15) 0.033(15)
C27 0.15(2) 0.15(2) 0.27(3) 0.08(2) 0.13(2) 0.041(16)
C28 0.15(2) 0.15(2) 0.27(3) 0.08(2) 0.13(2) 0.041(16)
C29 0.15(2) 0.15(2) 0.27(3) 0.08(2) 0.13(2) 0.041(16)
C30 0.15(2) 0.15(2) 0.27(3) 0.08(2) 0.13(2) 0.041(16)
C31 0.099(7) 0.092(7) 0.074(6) 0.001(5) 0.025(5) 0.001(5)
C32 0.099(7) 0.092(7) 0.074(6) 0.001(5) 0.025(5) 0.001(5)
C33 0.099(7) 0.092(7) 0.074(6) 0.001(5) 0.025(5) 0.001(5)
C34 0.099(7) 0.092(7) 0.074(6) 0.001(5) 0.025(5) 0.001(5)
C35 0.099(7) 0.092(7) 0.074(6) 0.001(5) 0.025(5) 0.001(5)
C36 0.099(7) 0.092(7) 0.074(6) 0.001(5) 0.025(5) 0.001(5)
C37 0.099(7) 0.092(7) 0.074(6) 0.001(5) 0.025(5) 0.001(5)
C38 0.099(7) 0.092(7) 0.074(6) 0.001(5) 0.025(5) 0.001(5)
C39 0.099(7) 0.092(7) 0.074(6) 0.001(5) 0.025(5) 0.001(5)
C40 0.099(7) 0.092(7) 0.074(6) 0.001(5) 0.025(5) 0.001(5)
C41 0.042(11) 0.059(12) 0.044(11) 0.003(9) 0.005(8) -0.007(9)
C42 0.069(13) 0.026(9) 0.056(12) 0.004(8) 0.024(10) 0.014(9)
C43 0.062(14) 0.056(13) 0.081(17) -0.002(12) 0.019(12) 0.011(11)
C44 0.029(10) 0.065(14) 0.069(14) 0.002(11) 0.010(9) 0.003(9)
C45 0.048(11) 0.054(12) 0.069(14) 0.014(10) 0.022(10) 0.017(9)
C46 0.033(9) 0.039(10) 0.051(11) 0.021(8) 0.012(8) 0.003(7)
C47 0.038(10) 0.035(10) 0.054(11) 0.003(8) 0.012(8) -0.006(8)
C48 0.077(13) 0.016(8) 0.051(11) 0.001(7) 0.032(10) -0.005(8)
C49 0.047(2) 0.043(2) 0.062(3) -0.0037(19) 0.0207(19) -0.0055(17)
C50 0.047(2) 0.043(2) 0.062(3) -0.0037(19) 0.0207(19) -0.0055(17)
C51 0.047(2) 0.043(2) 0.062(3) -0.0037(19) 0.0207(19) -0.0055(17)
C52 0.047(2) 0.043(2) 0.062(3) -0.0037(19) 0.0207(19) -0.0055(17)
C53 0.047(2) 0.043(2) 0.062(3) -0.0037(19) 0.0207(19) -0.0055(17)
C54 0.047(2) 0.043(2) 0.062(3) -0.0037(19) 0.0207(19) -0.0055(17)
C55 0.047(2) 0.043(2) 0.062(3) -0.0037(19) 0.0207(19) -0.0055(17)
C56 0.047(2) 0.043(2) 0.062(3) -0.0037(19) 0.0207(19) -0.0055(17)
C57 0.15(3) 0.17(4) 0.034(15) 0.027(18) 0.034(17) 0.03(2)
C59 0.12(3) 0.22(6) 0.25(6) 0.12(5) 0.06(4) 0.01(3)
Cu1 0.0485(16) 0.0377(14) 0.0572(17) -0.0003(13) 0.0181(13) 0.0072(12)
Cu2 0.0498(16) 0.0339(14) 0.0589(18) 0.0029(12) 0.0212(13) -0.0048(12)
Cu3 0.0529(17) 0.0514(17) 0.065(2) 0.0013(14) 0.0236(15) 0.0132(14)
Cu4 0.0563(17) 0.0362(15) 0.0539(17) -0.0005(12) 0.0189(13) -0.0100(12)
I1 0.0474(7) 0.0369(6) 0.0480(7) 0.0043(5) 0.0164(5) 0.0030(5)
I2 0.0430(7) 0.0498(7) 0.0530(8) -0.0046(6) 0.0084(5) 0.0029(5)
I3 0.0562(7) 0.0329(6) 0.0545(8) -0.0027(5) 0.0246(6) 0.0017(5)
I4 0.0529(7) 0.0393(6) 0.0486(7) 0.0053(5) 0.0249(6) 0.0032(5)
N1 0.077(16) 0.15(3) 0.092(19) 0.007(17) 0.016(14) 0.030(15)
S1 0.045(2) 0.037(2) 0.047(3) 0.001(2) 0.015(2) 0.0029(19)
S2 0.043(2) 0.030(2) 0.050(3) 0.0039(19) 0.016(2) 0.0013(18)
S3 0.071(4) 0.097(5) 0.056(3) 0.006(3) 0.020(3) 0.048(3)
S4 0.047(2) 0.043(2) 0.062(3) -0.0037(19) 0.0207(19) -0.0055(17)
C58 0.45(10) 0.32(8) 0.18(5) 0.12(5) 0.18(6) 0.27(8)

loop_
_atom_type_symbol
_atom_type_description
_atom_type_scat_dispersion_real
_atom_type_scat_dispersion_imag
_atom_type_scat_source
C C 0.0181 0.0091 'International Tables Vol C Tables 4.2.6.8 and 6.1.1.4'
H H 0 0 'International Tables Vol C Tables 4.2.6.8 and 6.1.1.4'
Cu Cu -1.9646 0.5888 'International Tables Vol C Tables 4.2.6.8 and 6.1.1.4'
I I -0.3257 6.8362 'International Tables Vol C Tables 4.2.6.8 and 6.1.1.4'
N N 0.0311 0.018 'International Tables Vol C Tables 4.2.6.8 and 6.1.1.4'
S S 0.3331 0.5567 'International Tables Vol C Tables 4.2.6.8 and 6.1.1.4'

loop_
_geom_angle_atom_site_label_1
_geom_angle_atom_site_label_2
_geom_angle_atom_site_label_3
_geom_angle
_geom_angle_site_symmetry_1
_geom_angle_site_symmetry_3
C6 C1 C2 117.7(18) . .
C6 C1 S1 120.3(14) . .
C2 C1 S1 121.9(14) . .
C1 C2 C3 120.7(17) . .
C4 C3 C2 122.6(17) . .
C3 C4 C5 116.5(18) . .
C3 C4 C7 121.7(16) . .
C5 C4 C7 121.4(16) . .
C6 C5 C4 121.3(17) . .
C1 C6 C5 120.1(17) . .
C9 C7 C4 113.6(19) . .
C9 C7 C10 108(2) . .
C4 C7 C10 113.9(16) . .
C9 C7 C8 103.1(19) . .
C4 C7 C8 106.9(19) . .
C10 C7 C8 111(2) . .
C16 C11 C12 119.6(18) . .
C16 C11 S2 117.0(15) . .
C12 C11 S2 123.4(12) . .
C13 C12 C11 119.2(16) . .
C14 C13 C12 123.6(19) . .
C13 C14 C15 116.4(18) . .
C13 C14 C17 124.0(17) . .
C15 C14 C17 119.6(14) . .
C16 C15 C14 123.6(15) . .
C15 C16 C11 117.5(17) . .
C20 C17 C14 115.2(19) . .
C20 C17 C18 108.8(19) . .
C14 C17 C18 107.8(17) . .
C20 C17 C19 104.7(19) . .
C14 C17 C19 111.1(14) . .
C18 C17 C19 109.0(19) . .
C22 C21 C26 118(3) . .
C22 C21 S3 119(3) . .
C26 C21 S3 123.8(19) . .
C23 C22 C21 119(3) . .
C22 C23 C24 124(2) . .
C25 C24 C27 129(4) . .
C25 C24 C23 114(3) . .
C27 C24 C23 116(3) . .
C26 C25 C24 123(3) . .
C25 C26 C21 122(2) . .
C24 C27 C29 118(4) . .
C24 C27 C30 117(3) . .
C29 C27 C30 109(3) . .
C24 C27 C28 112(4) . .
C29 C27 C28 99(4) . .
C30 C27 C28 100(4) . .
C36 C31 C32 112(3) . .
C36 C31 S4 125(2) . .
C32 C31 S4 123(2) . .
C31 C32 C33 125(3) . .
C32 C33 C34 119(3) . .
C35 C34 C37 125(3) . .
C35 C34 C33 114(3) . .
C37 C34 C33 120(3) . .
C34 C35 C36 126(3) . .
C31 C36 C35 123(3) . .
C34 C37 C40 115(2) . .
C34 C37 C38 113(2) . .
C40 C37 C38 105(2) . .
C34 C37 C39 113(2) . .
C40 C37 C39 102(2) . .
C38 C37 C39 109(2) . .
C42 C41 S1 114.1(14) . .
C43 C42 C41 113.4(16) . .
C44 C43 C42 113.2(16) . .
C43 C44 C45 111.8(16) . .
C44 C45 C46 113.3(14) . .
C47 C46 C45 115.2(13) . .
C48 C47 C46 116.3(15) . .
C47 C48 S2 115.0(12) . .
C50 C49 S3 112.1(12) . .
C49 C50 C51 107.7(14) . .
C52 C51 C50 115.8(16) . .
C51 C52 C53 116.8(17) . .
C52 C53 C54 115.4(16) . .
C55 C54 C53 113.8(16) . .
C54 C55 C56 114.9(15) . 1_655
C55 C56 S4 113.5(14) 1_455 .
N1 C57 C58 143(4) . .
S1 Cu1 I2 110.30(16) . .
S1 Cu1 I4 103.52(13) . .
I2 Cu1 I4 114.14(10) . .
S1 Cu1 Cu3 142.98(18) . .
I2 Cu1 Cu3 60.05(9) . .
I4 Cu1 Cu3 58.89(8) . .
S1 Cu1 I1 106.85(15) . .
I2 Cu1 I1 115.08(9) . .
I4 Cu1 I1 106.09(10) . .
Cu3 Cu1 I1 109.34(11) . .
S1 Cu1 Cu2 146.17(16) . .
I2 Cu1 Cu2 61.29(8) . .
I4 Cu1 Cu2 109.72(10) . .
Cu3 Cu1 Cu2 64.83(9) . .
I1 Cu1 Cu2 58.11(8) . .
S1 Cu1 Cu4 143.67(17) . .
I2 Cu1 Cu4 105.99(10) . .
I4 Cu1 Cu4 58.45(8) . .
Cu3 Cu1 Cu4 58.64(10) . .
I1 Cu1 Cu4 57.34(8) . .
Cu2 Cu1 Cu4 57.89(9) . .
S2 Cu2 I3 114.06(14) 1_655 .
S2 Cu2 I1 109.73(15) 1_655 .
I3 Cu2 I1 116.68(10) . .
S2 Cu2 Cu4 156.10(19) 1_655 .
I3 Cu2 Cu4 62.31(8) . .
I1 Cu2 Cu4 59.08(8) . .
S2 Cu2 I2 98.73(16) 1_655 .
I3 Cu2 I2 103.18(10) . .
I1 Cu2 I2 112.87(9) . .
Cu4 Cu2 I2 105.10(10) . .
S2 Cu2 Cu1 134.89(16) 1_655 .
I3 Cu2 Cu1 108.65(10) . .
I1 Cu2 Cu1 60.11(8) . .
Cu4 Cu2 Cu1 61.14(9) . .
I2 Cu2 Cu1 56.90(8) . .
S2 Cu2 Cu3 143.75(18) 1_655 .
I3 Cu2 Cu3 57.50(8) . .
I1 Cu2 Cu3 104.45(9) . .
Cu4 Cu2 Cu3 56.88(10) . .
I2 Cu2 Cu3 55.92(8) . .
Cu1 Cu2 Cu3 56.63(9) . .
S3 Cu3 I4 104.82(17) . .
S3 Cu3 I2 109.3(2) . .
I4 Cu3 I2 114.09(10) . .
S3 Cu3 I3 108.08(16) . .
I4 Cu3 I3 116.87(12) . .
I2 Cu3 I3 103.45(9) . .
S3 Cu3 Cu4 143.3(2) . .
I4 Cu3 Cu4 60.01(8) . .
I2 Cu3 Cu4 107.29(12) . .
I3 Cu3 Cu4 61.34(9) . .
S3 Cu3 Cu1 143.52(19) . .
I4 Cu3 Cu1 60.39(8) . .
I2 Cu3 Cu1 58.50(9) . .
I3 Cu3 Cu1 108.25(12) . .
Cu4 Cu3 Cu1 61.83(10) . .
S3 Cu3 Cu2 149.14(17) . .
I4 Cu3 Cu2 105.98(11) . .
I2 Cu3 Cu2 58.58(8) . .
I3 Cu3 Cu2 55.15(8) . .
Cu4 Cu3 Cu2 56.75(9) . .
Cu1 Cu3 Cu2 58.54(9) . .
S4 Cu4 I1 108.17(17) . .
S4 Cu4 I4 103.52(14) . .
I1 Cu4 I4 109.46(9) . .
S4 Cu4 Cu2 143.17(16) . .
I1 Cu4 Cu2 60.20(8) . .
I4 Cu4 Cu2 113.31(12) . .
S4 Cu4 Cu3 138.87(18) . .
I1 Cu4 Cu3 112.80(12) . .
I4 Cu4 Cu3 59.54(8) . .
Cu2 Cu4 Cu3 66.36(11) . .
S4 Cu4 I3 107.03(14) . .
I1 Cu4 I3 113.41(9) . .
I4 Cu4 I3 114.58(11) . .
Cu2 Cu4 I3 57.60(8) . .
Cu3 Cu4 I3 59.31(8) . .
S4 Cu4 Cu1 147.87(16) . .
I1 Cu4 Cu1 60.41(8) . .
I4 Cu4 Cu1 59.46(8) . .
Cu2 Cu4 Cu1 60.98(9) . .
Cu3 Cu4 Cu1 59.53(10) . .
I3 Cu4 Cu1 104.96(11) . .
Cu4 I1 Cu2 60.72(8) . .
Cu4 I1 Cu1 62.26(9) . .
Cu2 I1 Cu1 61.78(8) . .
Cu1 I2 Cu3 61.45(8) . .
Cu1 I2 Cu2 61.82(8) . .
Cu3 I2 Cu2 65.50(9) . .
Cu2 I3 Cu3 67.35(9) . .
Cu2 I3 Cu4 60.09(8) . .
Cu3 I3 Cu4 59.35(9) . .
Cu3 I4 Cu4 60.45(9) . .
Cu3 I4 Cu1 60.71(8) . .
Cu4 I4 Cu1 62.09(8) . .
C1 S1 C41 103.4(10) . .
C1 S1 Cu1 109.8(6) . .
C41 S1 Cu1 101.4(6) . .
C11 S2 C48 99.4(8) . .
C11 S2 Cu2 116.5(6) . 1_455
C48 S2 Cu2 100.6(5) . 1_455
C21 S3 C49 110.8(9) . .
C21 S3 Cu3 109.2(8) . .
C49 S3 Cu3 99.5(6) . .
C31 S4 C56 106.1(11) . .
C31 S4 Cu4 108.9(10) . .
C56 S4 Cu4 100.7(7) . .
C59 C58 C57 101(4) . .

loop_
_geom_bond_atom_site_label_1
_geom_bond_atom_site_label_2
_geom_bond_distance
_geom_bond_site_symmetry_2
C1 C6 1.36(2) .
C1 C2 1.37(2) .
C1 S1 1.784(19) .
C2 C3 1.37(2) .
C3 C4 1.33(2) .
C4 C5 1.39(2) .
C4 C7 1.55(3) .
C5 C6 1.38(2) .
C7 C9 1.46(3) .
C7 C10 1.56(3) .
C7 C8 1.57(4) .
C11 C16 1.403(19) .
C11 C12 1.41(3) .
C11 S2 1.80(2) .
C12 C13 1.36(3) .
C13 C14 1.37(2) .
C14 C15 1.39(2) .
C14 C17 1.51(3) .
C15 C16 1.39(2) .
C17 C20 1.48(3) .
C17 C18 1.52(3) .
C17 C19 1.57(3) .
C21 C22 1.37(3) .
C21 C26 1.41(4) .
C21 S3 1.78(3) .
C22 C23 1.36(4) .
C23 C24 1.41(4) .
C24 C25 1.40(3) .
C24 C27 1.40(5) .
C25 C26 1.32(3) .
C27 C29 1.48(4) .
C27 C30 1.55(5) .
C27 C28 1.59(6) .
C31 C36 1.36(3) .
C31 C32 1.37(4) .
C31 S4 1.78(3) .
C32 C33 1.39(3) .
C33 C34 1.46(3) .
C34 C35 1.26(3) .
C34 C37 1.43(3) .
C35 C36 1.40(3) .
C37 C40 1.49(3) .
C37 C38 1.53(4) .
C37 C39 1.54(3) .
C41 C42 1.55(2) .
C41 S1 1.817(19) .
C42 C43 1.53(3) .
C43 C44 1.46(3) .
C44 C45 1.51(3) .
C45 C46 1.57(2) .
C46 C47 1.51(2) .
C47 C48 1.48(2) .
C48 S2 1.841(16) .
C49 C50 1.471(16) .
C49 S3 1.850(16) .
C50 C51 1.59(2) .
C51 C52 1.47(2) .
C52 C53 1.51(2) .
C53 C54 1.52(2) .
C54 C55 1.51(2) .
C55 C56 1.54(2) 1_655
C56 C55 1.54(2) 1_455
C56 S4 1.824(19) .
C57 N1 1.05(3) .
C57 C58 1.64(6) .
C59 C58 1.498(19) .
Cu1 S1 2.330(5) .
Cu1 I2 2.634(3) .
Cu1 I4 2.705(3) .
Cu1 Cu3 2.714(4) .
Cu1 I1 2.727(3) .
Cu1 Cu2 2.772(3) .
Cu1 Cu4 2.776(4) .
Cu2 S2 2.313(4) 1_655
Cu2 I3 2.615(3) .
Cu2 I1 2.671(3) .
Cu2 Cu4 2.685(3) .
Cu2 I2 2.758(3) .
Cu2 Cu3 2.941(4) .
Cu3 S3 2.315(6) .
Cu3 I4 2.664(3) .
Cu3 I2 2.677(3) .
Cu3 I3 2.688(3) .
Cu3 Cu4 2.689(4) .
Cu4 S4 2.317(6) .
Cu4 I1 2.641(3) .
Cu4 I4 2.677(3) .
Cu4 I3 2.743(3) .
S2 Cu2 2.313(4) 1_455

loop_
_geom_torsion_atom_site_label_1
_geom_torsion_atom_site_label_2
_geom_torsion_atom_site_label_3
_geom_torsion_atom_site_label_4
_geom_torsion
_geom_torsion_site_symmetry_1
_geom_torsion_site_symmetry_4
C6 C1 C2 C3 3(4) . .
S1 C1 C2 C3 -176.4(18) . .
C1 C2 C3 C4 0(4) . .
C2 C3 C4 C5 3(4) . .
C2 C3 C4 C7 176(2) . .
C3 C4 C5 C6 -9(3) . .
C7 C4 C5 C6 178(2) . .
C2 C1 C6 C5 -9(4) . .
S1 C1 C6 C5 170.2(18) . .
C4 C5 C6 C1 13(4) . .
C3 C4 C7 C9 -50(3) . .
C5 C4 C7 C9 122(2) . .
C3 C4 C7 C10 -175(3) . .
C5 C4 C7 C10 -2(4) . .
C3 C4 C7 C8 63(3) . .
C5 C4 C7 C8 -125(2) . .
C16 C11 C12 C13 2(3) . .
S2 C11 C12 C13 -179.7(15) . .
C11 C12 C13 C14 -3(3) . .
C12 C13 C14 C15 2(3) . .
C12 C13 C14 C17 -178.6(19) . .
C13 C14 C15 C16 2(3) . .
C17 C14 C15 C16 -177.9(16) . .
C14 C15 C16 C11 -3(3) . .
C12 C11 C16 C15 2(2) . .
S2 C11 C16 C15 -177.1(12) . .
C13 C14 C17 C20 129(2) . .
C15 C14 C17 C20 -51(3) . .
C13 C14 C17 C18 -109(2) . .
C15 C14 C17 C18 71(2) . .
C13 C14 C17 C19 11(3) . .
C15 C14 C17 C19 -169.7(18) . .
C26 C21 C22 C23 -2(3) . .
S3 C21 C22 C23 178.8(17) . .
C21 C22 C23 C24 -2(3) . .
C22 C23 C24 C25 3(3) . .
C22 C23 C24 C27 177(3) . .
C27 C24 C25 C26 -173(3) . .
C23 C24 C25 C26 0(3) . .
C24 C25 C26 C21 -4(3) . .
C22 C21 C26 C25 5(3) . .
S3 C21 C26 C25 -175.6(17) . .
C25 C24 C27 C29 -131(4) . .
C23 C24 C27 C29 56(5) . .
C25 C24 C27 C30 95(5) . .
C23 C24 C27 C30 -78(5) . .
C25 C24 C27 C28 -18(5) . .
C23 C24 C27 C28 169(3) . .
C36 C31 C32 C33 8(4) . .
S4 C31 C32 C33 -177(2) . .
C31 C32 C33 C34 -3(4) . .
C32 C33 C34 C35 -2(4) . .
C32 C33 C34 C37 -180(2) . .
C37 C34 C35 C36 179(3) . .
C33 C34 C35 C36 0(4) . .
C32 C31 C36 C35 -9(4) . .
S4 C31 C36 C35 176(2) . .
C34 C35 C36 C31 5(5) . .
C35 C34 C37 C40 -116(3) . .
C33 C34 C37 C40 63(4) . .
C35 C34 C37 C38 125(3) . .
C33 C34 C37 C38 -57(3) . .
C35 C34 C37 C39 1(4) . .
C33 C34 C37 C39 179(2) . .
S1 C41 C42 C43 -169.9(14) . .
C41 C42 C43 C44 -61(2) . .
C42 C43 C44 C45 -174.4(17) . .
C43 C44 C45 C46 -175.3(16) . .
C44 C45 C46 C47 -177.4(16) . .
C45 C46 C47 C48 -54(2) . .
C46 C47 C48 S2 -59(2) . .
S3 C49 C50 C51 -161.1(12) . .
C49 C50 C51 C52 -58(2) . .
C50 C51 C52 C53 -171.9(15) . .
C51 C52 C53 C54 -173.7(16) . .
C52 C53 C54 C55 -173.9(16) . .
C53 C54 C55 C56 -52(2) . 1_655
S1 Cu1 Cu2 S2 17.1(5) . 1_655
I2 Cu1 Cu2 S2 -66.8(2) . 1_655
I4 Cu1 Cu2 S2 -174.2(2) . 1_655
Cu3 Cu1 Cu2 S2 -135.0(3) . 1_655
I1 Cu1 Cu2 S2 88.7(2) . 1_655
Cu4 Cu1 Cu2 S2 157.6(3) . 1_655
S1 Cu1 Cu2 I3 177.7(3) . .
I2 Cu1 Cu2 I3 93.86(11) . .
I4 Cu1 Cu2 I3 -13.54(16) . .
Cu3 Cu1 Cu2 I3 25.67(12) . .
I1 Cu1 Cu2 I3 -110.65(12) . .
Cu4 Cu1 Cu2 I3 -41.75(11) . .
S1 Cu1 Cu2 I1 -71.6(3) . .
I2 Cu1 Cu2 I1 -155.49(10) . .
I4 Cu1 Cu2 I1 97.11(11) . .
Cu3 Cu1 Cu2 I1 136.32(12) . .
Cu4 Cu1 Cu2 I1 68.90(9) . .
S1 Cu1 Cu2 Cu4 -140.5(3) . .
I2 Cu1 Cu2 Cu4 135.61(11) . .
I4 Cu1 Cu2 Cu4 28.21(11) . .
Cu3 Cu1 Cu2 Cu4 67.42(11) . .
I1 Cu1 Cu2 Cu4 -68.90(9) . .
S1 Cu1 Cu2 I2 83.9(3) . .
I4 Cu1 Cu2 I2 -107.39(11) . .
Cu3 Cu1 Cu2 I2 -68.18(10) . .
I1 Cu1 Cu2 I2 155.49(10) . .
Cu4 Cu1 Cu2 I2 -135.61(11) . .
S1 Cu1 Cu2 Cu3 152.0(3) . .
I2 Cu1 Cu2 Cu3 68.18(10) . .
I4 Cu1 Cu2 Cu3 -39.21(11) . .
I1 Cu1 Cu2 Cu3 -136.32(12) . .
Cu4 Cu1 Cu2 Cu3 -67.42(11) . .
S1 Cu1 Cu3 S3 -4.4(5) . .
I2 Cu1 Cu3 S3 79.9(4) . .
I4 Cu1 Cu3 S3 -74.1(4) . .
I1 Cu1 Cu3 S3 -171.7(3) . .
Cu2 Cu1 Cu3 S3 149.9(4) . .
Cu4 Cu1 Cu3 S3 -143.8(4) . .
S1 Cu1 Cu3 I4 69.7(3) . .
I2 Cu1 Cu3 I4 154.02(11) . .
I1 Cu1 Cu3 I4 -97.55(11) . .
Cu2 Cu1 Cu3 I4 -135.97(12) . .
Cu4 Cu1 Cu3 I4 -69.64(9) . .
S1 Cu1 Cu3 I2 -84.3(3) . .
I4 Cu1 Cu3 I2 -154.02(11) . .
I1 Cu1 Cu3 I2 108.43(10) . .
Cu2 Cu1 Cu3 I2 70.01(9) . .
Cu4 Cu1 Cu3 I2 136.34(10) . .
S1 Cu1 Cu3 I3 -179.2(2) . .
I2 Cu1 Cu3 I3 -94.88(10) . .
I4 Cu1 Cu3 I3 111.10(12) . .
I1 Cu1 Cu3 I3 13.55(14) . .
Cu2 Cu1 Cu3 I3 -24.87(11) . .
Cu4 Cu1 Cu3 I3 41.46(10) . .
S1 Cu1 Cu3 Cu4 139.4(3) . .
I2 Cu1 Cu3 Cu4 -136.34(10) . .
I4 Cu1 Cu3 Cu4 69.64(9) . .
I1 Cu1 Cu3 Cu4 -27.91(10) . .
Cu2 Cu1 Cu3 Cu4 -66.33(10) . .
S1 Cu1 Cu3 Cu2 -154.3(3) . .
I2 Cu1 Cu3 Cu2 -70.01(9) . .
I4 Cu1 Cu3 Cu2 135.97(12) . .
I1 Cu1 Cu3 Cu2 38.42(10) . .
Cu4 Cu1 Cu3 Cu2 66.33(10) . .
S2 Cu2 Cu3 S3 -22.4(6) 1_655 .
I3 Cu2 Cu3 S3 64.7(4) . .
I1 Cu2 Cu3 S3 177.3(4) . .
Cu4 Cu2 Cu3 S3 140.6(4) . .
I2 Cu2 Cu3 S3 -74.6(4) . .
Cu1 Cu2 Cu3 S3 -144.5(5) . .
S2 Cu2 Cu3 I4 161.0(2) 1_655 .
I3 Cu2 Cu3 I4 -111.93(12) . .
I1 Cu2 Cu3 I4 0.75(14) . .
Cu4 Cu2 Cu3 I4 -35.95(10) . .
I2 Cu2 Cu3 I4 108.82(11) . .
Cu1 Cu2 Cu3 I4 38.94(11) . .
S2 Cu2 Cu3 I2 52.2(3) 1_655 .
I3 Cu2 Cu3 I2 139.25(10) . .
I1 Cu2 Cu3 I2 -108.07(10) . .
Cu4 Cu2 Cu3 I2 -144.78(11) . .
Cu1 Cu2 Cu3 I2 -69.88(9) . .
S2 Cu2 Cu3 I3 -87.1(3) 1_655 .
I1 Cu2 Cu3 I3 112.68(11) . .
Cu4 Cu2 Cu3 I3 75.98(10) . .
I2 Cu2 Cu3 I3 -139.25(10) . .
Cu1 Cu2 Cu3 I3 150.87(13) . .
S2 Cu2 Cu3 Cu4 -163.0(3) 1_655 .
I3 Cu2 Cu3 Cu4 -75.98(10) . .
I1 Cu2 Cu3 Cu4 36.70(10) . .
I2 Cu2 Cu3 Cu4 144.78(11) . .
Cu1 Cu2 Cu3 Cu4 74.90(11) . .
S2 Cu2 Cu3 Cu1 122.1(3) 1_655 .
I3 Cu2 Cu3 Cu1 -150.87(13) . .
I1 Cu2 Cu3 Cu1 -38.19(11) . .
Cu4 Cu2 Cu3 Cu1 -74.90(11) . .
I2 Cu2 Cu3 Cu1 69.88(9) . .
S2 Cu2 Cu4 S4 12.8(6) 1_655 .
I3 Cu2 Cu4 S4 -74.4(3) . .
I1 Cu2 Cu4 S4 80.5(3) . .
I2 Cu2 Cu4 S4 -171.6(3) . .
Cu1 Cu2 Cu4 S4 151.0(3) . .
Cu3 Cu2 Cu4 S4 -141.9(3) . .
S2 Cu2 Cu4 I1 -67.6(4) 1_655 .
I3 Cu2 Cu4 I1 -154.89(10) . .
I2 Cu2 Cu4 I1 107.92(10) . .
Cu1 Cu2 Cu4 I1 70.54(9) . .
Cu3 Cu2 Cu4 I1 137.57(11) . .
S2 Cu2 Cu4 I4 -167.5(4) 1_655 .
I3 Cu2 Cu4 I4 105.24(12) . .
I1 Cu2 Cu4 I4 -99.86(11) . .
I2 Cu2 Cu4 I4 8.05(14) . .
Cu1 Cu2 Cu4 I4 -29.32(11) . .
Cu3 Cu2 Cu4 I4 37.71(10) . .
S2 Cu2 Cu4 Cu3 154.8(4) 1_655 .
I3 Cu2 Cu4 Cu3 67.53(9) . .
I1 Cu2 Cu4 Cu3 -137.57(11) . .
I2 Cu2 Cu4 Cu3 -29.66(10) . .
Cu1 Cu2 Cu4 Cu3 -67.03(10) . .
S2 Cu2 Cu4 I3 87.3(4) 1_655 .
I1 Cu2 Cu4 I3 154.89(10) . .
I2 Cu2 Cu4 I3 -97.19(10) . .
Cu1 Cu2 Cu4 I3 -134.56(12) . .
Cu3 Cu2 Cu4 I3 -67.53(9) . .
S2 Cu2 Cu4 Cu1 -138.2(4) 1_655 .
I3 Cu2 Cu4 Cu1 134.56(12) . .
I1 Cu2 Cu4 Cu1 -70.54(9) . .
I2 Cu2 Cu4 Cu1 37.37(10) . .
Cu3 Cu2 Cu4 Cu1 67.03(10) . .
S3 Cu3 Cu4 S4 -1.2(4) . .
I4 Cu3 Cu4 S4 -74.9(2) . .
I2 Cu3 Cu4 S4 176.8(2) . .
I3 Cu3 Cu4 S4 80.7(2) . .
Cu1 Cu3 Cu4 S4 -145.1(2) . .
Cu2 Cu3 Cu4 S4 145.8(2) . .
S3 Cu3 Cu4 I1 173.6(2) . .
I4 Cu3 Cu4 I1 99.90(10) . .
I2 Cu3 Cu4 I1 -8.40(13) . .
I3 Cu3 Cu4 I1 -104.57(10) . .
Cu1 Cu3 Cu4 I1 29.66(10) . .
Cu2 Cu3 Cu4 I1 -39.43(9) . .
S3 Cu3 Cu4 I4 73.7(3) . .
I2 Cu3 Cu4 I4 -108.30(10) . .
I3 Cu3 Cu4 I4 155.53(10) . .
Cu1 Cu3 Cu4 I4 -70.24(8) . .
Cu2 Cu3 Cu4 I4 -139.33(11) . .
S3 Cu3 Cu4 Cu2 -147.0(3) . .
I4 Cu3 Cu4 Cu2 139.33(11) . .
I2 Cu3 Cu4 Cu2 31.03(9) . .
I3 Cu3 Cu4 Cu2 -65.14(8) . .
Cu1 Cu3 Cu4 Cu2 69.09(10) . .
S3 Cu3 Cu4 I3 -81.8(3) . .
I4 Cu3 Cu4 I3 -155.53(10) . .
I2 Cu3 Cu4 I3 96.17(9) . .
Cu1 Cu3 Cu4 I3 134.23(10) . .
Cu2 Cu3 Cu4 I3 65.14(8) . .
S3 Cu3 Cu4 Cu1 143.9(3) . .
I4 Cu3 Cu4 Cu1 70.24(8) . .
I2 Cu3 Cu4 Cu1 -38.06(9) . .
I3 Cu3 Cu4 Cu1 -134.23(10) . .
Cu2 Cu3 Cu4 Cu1 -69.09(10) . .
S1 Cu1 Cu4 S4 -3.6(5) . .
I2 Cu1 Cu4 S4 173.4(3) . .
I4 Cu1 Cu4 S4 64.6(3) . .
Cu3 Cu1 Cu4 S4 134.9(3) . .
I1 Cu1 Cu4 S4 -76.7(3) . .
Cu2 Cu1 Cu4 S4 -146.9(3) . .
S1 Cu1 Cu4 I1 73.1(3) . .
I2 Cu1 Cu4 I1 -109.88(10) . .
I4 Cu1 Cu4 I1 141.26(9) . .
Cu3 Cu1 Cu4 I1 -148.36(10) . .
Cu2 Cu1 Cu4 I1 -70.22(9) . .
S1 Cu1 Cu4 I4 -68.2(3) . .
I2 Cu1 Cu4 I4 108.86(11) . .
Cu3 Cu1 Cu4 I4 70.38(9) . .
I1 Cu1 Cu4 I4 -141.26(9) . .
Cu2 Cu1 Cu4 I4 148.52(12) . .
S1 Cu1 Cu4 Cu2 143.3(3) . .
I2 Cu1 Cu4 Cu2 -39.66(10) . .
I4 Cu1 Cu4 Cu2 -148.52(12) . .
Cu3 Cu1 Cu4 Cu2 -78.14(11) . .
I1 Cu1 Cu4 Cu2 70.22(9) . .
S1 Cu1 Cu4 Cu3 -138.5(3) . .
I2 Cu1 Cu4 Cu3 38.48(10) . .
I4 Cu1 Cu4 Cu3 -70.38(9) . .
I1 Cu1 Cu4 Cu3 148.36(10) . .
Cu2 Cu1 Cu4 Cu3 78.14(11) . .
S1 Cu1 Cu4 I3 -178.2(2) . .
I2 Cu1 Cu4 I3 -1.15(13) . .
I4 Cu1 Cu4 I3 -110.01(10) . .
Cu3 Cu1 Cu4 I3 -39.63(9) . .
I1 Cu1 Cu4 I3 108.73(9) . .
Cu2 Cu1 Cu4 I3 38.51(9) . .
S4 Cu4 I1 Cu2 -141.52(16) . .
I4 Cu4 I1 Cu2 106.34(13) . .
Cu3 Cu4 I1 Cu2 42.10(11) . .
I3 Cu4 I1 Cu2 -22.98(10) . .
Cu1 Cu4 I1 Cu2 71.48(10) . .
S4 Cu4 I1 Cu1 147.00(16) . .
I4 Cu4 I1 Cu1 34.86(9) . .
Cu2 Cu4 I1 Cu1 -71.48(10) . .
Cu3 Cu4 I1 Cu1 -29.37(10) . .
I3 Cu4 I1 Cu1 -94.45(12) . .
S2 Cu2 I1 Cu4 156.54(19) 1_655 .
I3 Cu2 I1 Cu4 24.86(10) . .
I2 Cu2 I1 Cu4 -94.41(11) . .
Cu1 Cu2 I1 Cu4 -72.26(10) . .
Cu3 Cu2 I1 Cu4 -35.70(10) . .
S2 Cu2 I1 Cu1 -131.20(18) 1_655 .
I3 Cu2 I1 Cu1 97.12(12) . .
Cu4 Cu2 I1 Cu1 72.26(10) . .
I2 Cu2 I1 Cu1 -22.16(9) . .
Cu3 Cu2 I1 Cu1 36.56(10) . .
S1 Cu1 I1 Cu4 -143.68(16) . .
I2 Cu1 I1 Cu4 93.51(11) . .
I4 Cu1 I1 Cu4 -33.71(8) . .
Cu3 Cu1 I1 Cu4 28.34(10) . .
Cu2 Cu1 I1 Cu4 69.83(9) . .
S1 Cu1 I1 Cu2 146.49(17) . .
I2 Cu1 I1 Cu2 23.68(9) . .
I4 Cu1 I1 Cu2 -103.54(10) . .
Cu3 Cu1 I1 Cu2 -41.48(10) . .
Cu4 Cu1 I1 Cu2 -69.83(9) . .
S1 Cu1 I2 Cu3 140.30(18) . .
I4 Cu1 I2 Cu3 24.27(10) . .
I1 Cu1 I2 Cu3 -98.76(12) . .
Cu2 Cu1 I2 Cu3 -75.88(10) . .
Cu4 Cu1 I2 Cu3 -37.82(10) . .
S1 Cu1 I2 Cu2 -143.83(17) . .
I4 Cu1 I2 Cu2 100.15(12) . .
Cu3 Cu1 I2 Cu2 75.88(10) . .
I1 Cu1 I2 Cu2 -22.88(9) . .
Cu4 Cu1 I2 Cu2 38.05(10) . .
S3 Cu3 I2 Cu1 -141.66(17) . .
I4 Cu3 I2 Cu1 -24.66(11) . .
I3 Cu3 I2 Cu1 103.37(12) . .
Cu4 Cu3 I2 Cu1 39.60(10) . .
Cu2 Cu3 I2 Cu1 69.94(10) . .
S3 Cu3 I2 Cu2 148.40(17) . .
I4 Cu3 I2 Cu2 -94.60(13) . .
I3 Cu3 I2 Cu2 33.42(9) . .
Cu4 Cu3 I2 Cu2 -30.34(10) . .
Cu1 Cu3 I2 Cu2 -69.94(10) . .
S2 Cu2 I2 Cu1 138.79(15) 1_655 .
I3 Cu2 I2 Cu1 -103.85(10) . .
I1 Cu2 I2 Cu1 22.97(9) . .
Cu4 Cu2 I2 Cu1 -39.39(10) . .
Cu3 Cu2 I2 Cu1 -69.41(9) . .
S2 Cu2 I2 Cu3 -151.79(15) 1_655 .
I3 Cu2 I2 Cu3 -34.44(8) . .
I1 Cu2 I2 Cu3 92.39(10) . .
Cu4 Cu2 I2 Cu3 30.02(10) . .
Cu1 Cu2 I2 Cu3 69.41(9) . .
S2 Cu2 I3 Cu3 139.7(2) 1_655 .
I1 Cu2 I3 Cu3 -90.63(12) . .
Cu4 Cu2 I3 Cu3 -66.59(10) . .
I2 Cu2 I3 Cu3 33.73(9) . .
Cu1 Cu2 I3 Cu3 -25.41(12) . .
S2 Cu2 I3 Cu4 -153.7(2) 1_655 .
I1 Cu2 I3 Cu4 -24.04(10) . .
I2 Cu2 I3 Cu4 100.33(10) . .
Cu1 Cu2 I3 Cu4 41.19(11) . .
Cu3 Cu2 I3 Cu4 66.59(10) . .
S3 Cu3 I3 Cu2 -150.8(2) . .
I4 Cu3 I3 Cu2 91.34(13) . .
I2 Cu3 I3 Cu2 -34.95(9) . .
Cu4 Cu3 I3 Cu2 67.62(10) . .
Cu1 Cu3 I3 Cu2 25.92(11) . .
S3 Cu3 I3 Cu4 141.6(2) . .
I4 Cu3 I3 Cu4 23.72(10) . .
I2 Cu3 I3 Cu4 -102.56(11) . .
Cu1 Cu3 I3 Cu4 -41.69(11) . .
Cu2 Cu3 I3 Cu4 -67.62(10) . .
S4 Cu4 I3 Cu2 142.86(18) . .
I1 Cu4 I3 Cu2 23.65(10) . .
I4 Cu4 I3 Cu2 -103.01(13) . .
Cu3 Cu4 I3 Cu2 -79.89(11) . .
Cu1 Cu4 I3 Cu2 -40.16(11) . .
S4 Cu4 I3 Cu3 -137.25(18) . .
I1 Cu4 I3 Cu3 103.54(13) . .
I4 Cu4 I3 Cu3 -23.12(10) . .
Cu2 Cu4 I3 Cu3 79.89(11) . .
Cu1 Cu4 I3 Cu3 39.73(11) . .
S3 Cu3 I4 Cu4 -143.7(2) . .
I2 Cu3 I4 Cu4 96.76(13) . .
I3 Cu3 I4 Cu4 -24.05(10) . .
Cu1 Cu3 I4 Cu4 72.61(10) . .
Cu2 Cu3 I4 Cu4 34.53(10) . .
S3 Cu3 I4 Cu1 143.7(2) . .
I2 Cu3 I4 Cu1 24.15(11) . .
I3 Cu3 I4 Cu1 -96.66(13) . .
Cu4 Cu3 I4 Cu1 -72.61(10) . .
Cu2 Cu3 I4 Cu1 -38.07(11) . .
S4 Cu4 I4 Cu3 139.24(18) . .
I1 Cu4 I4 Cu3 -105.61(12) . .
Cu2 Cu4 I4 Cu3 -40.55(12) . .
I3 Cu4 I4 Cu3 23.06(10) . .
Cu1 Cu4 I4 Cu3 -70.36(10) . .
S4 Cu4 I4 Cu1 -150.40(18) . .
I1 Cu4 I4 Cu1 -35.25(9) . .
Cu2 Cu4 I4 Cu1 29.81(11) . .
Cu3 Cu4 I4 Cu1 70.36(10) . .
I3 Cu4 I4 Cu1 93.43(12) . .
S1 Cu1 I4 Cu3 -144.49(19) . .
I2 Cu1 I4 Cu3 -24.58(10) . .
I1 Cu1 I4 Cu3 103.20(11) . .
Cu2 Cu1 I4 Cu3 41.93(12) . .
Cu4 Cu1 I4 Cu3 69.95(11) . .
S1 Cu1 I4 Cu4 145.56(18) . .
I2 Cu1 I4 Cu4 -94.53(12) . .
Cu3 Cu1 I4 Cu4 -69.95(11) . .
I1 Cu1 I4 Cu4 33.25(9) . .
Cu2 Cu1 I4 Cu4 -28.02(11) . .
C6 C1 S1 C41 89(2) . .
C2 C1 S1 C41 -92(2) . .
C6 C1 S1 Cu1 -163.7(18) . .
C2 C1 S1 Cu1 16(2) . .
C42 C41 S1 C1 -65.1(14) . .
C42 C41 S1 Cu1 -178.9(12) . .
I2 Cu1 S1 C1 57.5(8) . .
I4 Cu1 S1 C1 -180.0(8) . .
Cu3 Cu1 S1 C1 124.3(8) . .
I1 Cu1 S1 C1 -68.2(8) . .
Cu2 Cu1 S1 C1 -10.9(9) . .
Cu4 Cu1 S1 C1 -125.5(8) . .
I2 Cu1 S1 C41 166.4(6) . .
I4 Cu1 S1 C41 -71.1(6) . .
Cu3 Cu1 S1 C41 -126.8(6) . .
I1 Cu1 S1 C41 40.6(6) . .
Cu2 Cu1 S1 C41 98.0(7) . .
Cu4 Cu1 S1 C41 -16.7(7) . .
C16 C11 S2 C48 94.2(14) . .
C12 C11 S2 C48 -84.5(17) . .
C16 C11 S2 Cu2 -158.9(11) . 1_455
C12 C11 S2 Cu2 22.5(18) . 1_455
C47 C48 S2 C11 -67.0(16) . .
C47 C48 S2 Cu2 173.5(14) . 1_455
C22 C21 S3 C49 121.1(16) . .
C26 C21 S3 C49 -58(2) . .
C22 C21 S3 Cu3 -130.3(15) . .
C26 C21 S3 Cu3 50.3(18) . .
C50 C49 S3 C21 -71.3(17) . .
C50 C49 S3 Cu3 173.8(13) . .
I4 Cu3 S3 C21 46.4(7) . .
I2 Cu3 S3 C21 169.1(7) . .
I3 Cu3 S3 C21 -78.9(7) . .
Cu4 Cu3 S3 C21 -12.9(8) . .
Cu1 Cu3 S3 C21 106.3(8) . .
Cu2 Cu3 S3 C21 -130.2(8) . .
I4 Cu3 S3 C49 162.5(7) . .
I2 Cu3 S3 C49 -74.8(7) . .
I3 Cu3 S3 C49 37.2(7) . .
Cu4 Cu3 S3 C49 103.2(7) . .
Cu1 Cu3 S3 C49 -137.6(7) . .
Cu2 Cu3 S3 C49 -14.1(9) . .
C36 C31 S4 C56 -104(3) . .
C32 C31 S4 C56 81(3) . .
C36 C31 S4 Cu4 4(3) . .
C32 C31 S4 Cu4 -171(2) . .
C55 C56 S4 C31 -72.6(16) 1_455 .
C55 C56 S4 Cu4 174.0(11) 1_455 .
I1 Cu4 S4 C31 65.9(10) . .
I4 Cu4 S4 C31 -178.0(10) . .
Cu2 Cu4 S4 C31 1.6(10) . .
Cu3 Cu4 S4 C31 -119.2(10) . .
I3 Cu4 S4 C31 -56.6(10) . .
Cu1 Cu4 S4 C31 128.8(10) . .
I1 Cu4 S4 C56 177.2(6) . .
I4 Cu4 S4 C56 -66.7(6) . .
Cu2 Cu4 S4 C56 112.9(6) . .
Cu3 Cu4 S4 C56 -7.9(6) . .
I3 Cu4 S4 C56 54.7(6) . .
Cu1 Cu4 S4 C56 -119.8(6) . .
N1 C57 C58 C59 -149(6) . .
